data_7706286
loop_
_publ_author_name
'Tinnermann, Hendrik'
'Fraser, Craig'
'Young, Rowan D.'

_publ_section_title
;
 Zero valent iron complexes as base partners in frustrated Lewis pair
 chemistry.
;
_journal_issue 43
_journal_name_full 'Dalton transactions (Cambridge, England : 2003)'
_journal_page_first 15184
_journal_page_last 15189
_journal_paper_doi 10.1039/d0dt03551c
_journal_volume 49
_journal_year 2020
_chemical_formula_moiety 'C9 H19 Fe O3 P2, C24 H5 B F15 S'
_chemical_formula_sum 'C33 H24 B F15 Fe O3 P2 S'
_chemical_formula_weight 914.18
_space_group_crystal_system monoclinic
_space_group_IT_number 14
_space_group_name_Hall '-P 2ybc'
_space_group_name_H-M_alt 'P 1 21/c 1'
_atom_sites_solution_hydrogens mixed
_atom_sites_solution_primary dual
_audit_creation_date 2020-02-08
_audit_creation_method
;
Olex2 1.2
(compiled 2018.05.29 svn.r3508 for OlexSys, GUI svn.r5506)
;
_audit_update_record
;
2020-05-06 deposited with the CCDC.	2020-10-23 downloaded from the CCDC.
;
_cell_angle_alpha 90
_cell_angle_beta 90.1400(10)
_cell_angle_gamma 90
_cell_formula_units_Z 4
_cell_length_a 12.5412(4)
_cell_length_b 13.0207(4)
_cell_length_c 21.9702(7)
_cell_measurement_reflns_used 9920
_cell_measurement_temperature 100(2)
_cell_measurement_theta_max 28.45
_cell_measurement_theta_min 2.92
_cell_volume 3587.6(2)
_computing_cell_refinement 'SAINT V8.38A (?, 2016)'
_computing_data_reduction 'SAINT V8.38A (?, 2016)'
_computing_molecular_graphics 'Olex2 (Dolomanov et al., 2009)'
_computing_publication_material 'Olex2 (Dolomanov et al., 2009)'
_computing_structure_refinement 'XL (Sheldrick, 2008)'
_computing_structure_solution 'ShelXT (Sheldrick, 2015)'
_diffrn_ambient_temperature 100.0
_diffrn_detector 'Bruker APEX2 area detector'
_diffrn_detector_area_resol_mean 7.9
_diffrn_detector_type 'CCD area detector'
_diffrn_measured_fraction_theta_full 0.998
_diffrn_measured_fraction_theta_max 0.998
_diffrn_measurement_device 'three-circle diffractometer'
_diffrn_measurement_device_type 'Bruker SMART APEX2 area detector'
_diffrn_measurement_method '\w and \f scans'
_diffrn_radiation_monochromator 'mirror optics'
_diffrn_radiation_probe x-ray
_diffrn_radiation_type MoK\a
_diffrn_radiation_wavelength 0.71073
_diffrn_reflns_av_R_equivalents 0.0741
_diffrn_reflns_av_unetI/netI 0.0355
_diffrn_reflns_Laue_measured_fraction_full 0.998
_diffrn_reflns_Laue_measured_fraction_max 0.998
_diffrn_reflns_limit_h_max 16
_diffrn_reflns_limit_h_min -16
_diffrn_reflns_limit_k_max 17
_diffrn_reflns_limit_k_min -17
_diffrn_reflns_limit_l_max 29
_diffrn_reflns_limit_l_min -29
_diffrn_reflns_number 93553
_diffrn_reflns_point_group_measured_fraction_full 0.998
_diffrn_reflns_point_group_measured_fraction_max 0.998
_diffrn_reflns_theta_full 25.242
_diffrn_reflns_theta_max 28.673
_diffrn_reflns_theta_min 2.462
_diffrn_source 'microfocus sealed X-ray tube'
_diffrn_source_type 'Incoatec I\ms'
_diffrn_standards_number 0
_exptl_absorpt_coefficient_mu 0.682
_exptl_absorpt_correction_T_max 0.7457
_exptl_absorpt_correction_T_min 0.7065
_exptl_absorpt_correction_type multi-scan
_exptl_absorpt_process_details
'SADABS-2016/2 (Bruker,2016/2) was used for absorption correction. wR2(int) was 0.1531 before and 0.0708 after correction. The Ratio of minimum to maximum transmission is 0.9474. The \l/2 correction factor is Not present.'
_exptl_crystal_colour colourless
_exptl_crystal_colour_primary colourless
_exptl_crystal_density_diffrn 1.693
_exptl_crystal_description block
_exptl_crystal_F_000 1832
_exptl_crystal_size_max 0.154
_exptl_crystal_size_mid 0.134
_exptl_crystal_size_min 0.132
_refine_diff_density_max 0.441
_refine_diff_density_min -0.478
_refine_diff_density_rms 0.075
_refine_ls_extinction_method none
_refine_ls_goodness_of_fit_ref 1.083
_refine_ls_hydrogen_treatment mixed
_refine_ls_matrix_type full
_refine_ls_number_parameters 515
_refine_ls_number_reflns 9224
_refine_ls_number_restraints 0
_refine_ls_restrained_S_all 1.083
_refine_ls_R_factor_all 0.0604
_refine_ls_R_factor_gt 0.0370
_refine_ls_shift/su_max 0.001
_refine_ls_shift/su_mean 0.000
_refine_ls_structure_factor_coef Fsqd
_refine_ls_weighting_details 'w=1/[\s^2^(Fo^2^)+(0.0178P)^2^+4.4979P] where P=(Fo^2^+2Fc^2^)/3'
_refine_ls_weighting_scheme calc
_refine_ls_wR_factor_gt 0.0710
_refine_ls_wR_factor_ref 0.0841
_reflns_Friedel_coverage 0.000
_reflns_number_gt 7160
_reflns_number_total 9224
_reflns_threshold_expression 'I > 2\s(I)'
_cod_data_source_file d0dt03551c2.cif
_cod_data_source_block p21c
_cod_database_code 7706286
_shelx_shelxl_version_number 2016/6
_shelx_space_group_comment
;
The symmetry employed for this shelxl refinement is uniquely defined
by the following loop, which should always be used as a source of
symmetry information in preference to the above space-group names.
They are only intended as comments.
;
_shelx_estimated_absorpt_t_max 0.915
_shelx_estimated_absorpt_t_min 0.902
_olex2_refinement_description
;
1. Fixed Uiso
 At 1.2 times of:
  All C(H) groups
 At 1.5 times of:
  All C(H,H,H) groups
2.a Aromatic/amide H refined with riding coordinates:
 C15(H15), C11(H11), C14(H14), C13(H13), C12(H12)
2.b Idealised Me refined as rotating group:
 C8(H8A,H8B,H8C), C9(H9A,H9B,H9C), C7(H7A,H7B,H7C), C6(H6A,H6B,H6C), C5(H5A,
 H5B,H5C), C4(H4A,H4B,H4C)
;
_olex2_submission_special_instructions 'No special instructions were received'

loop_
_space_group_symop_operation_xyz
'x, y, z'
'-x, y+1/2, -z+1/2'
'-x, -y, -z'
'x, -y-1/2, z-1/2'

loop_
_atom_site_label
_atom_site_type_symbol
_atom_site_fract_x
_atom_site_fract_y
_atom_site_fract_z
_atom_site_U_iso_or_equiv
_atom_site_adp_type
_atom_site_occupancy
_atom_site_site_symmetry_order
_atom_site_calc_flag
_atom_site_refinement_flags_posn
_atom_site_refinement_flags_adp
_atom_site_refinement_flags_occupancy
_atom_site_disorder_assembly
_atom_site_disorder_group
Fe1 Fe 0.75108(2) 0.30571(2) 0.18216(2) 0.01651(7) Uani 1 1 d . . . . .
S1 S 0.61640(4) 0.73302(5) 0.31745(2) 0.02133(11) Uani 1 1 d . . . . .
P2 P 0.67726(4) 0.45014(4) 0.14473(2) 0.01844(11) Uani 1 1 d . . . . .
P1 P 0.79802(5) 0.15069(4) 0.21798(2) 0.02067(12) Uani 1 1 d . . . . .
F11 F 0.78942(10) 0.65562(10) 0.50524(5) 0.0235(3) Uani 1 1 d . . . . .
F7 F 0.48759(10) 0.79543(11) 0.58640(6) 0.0278(3) Uani 1 1 d . . . . .
F6 F 0.65003(10) 0.82905(10) 0.51406(5) 0.0229(3) Uani 1 1 d . . . . .
F12 F 0.89494(10) 0.48493(10) 0.53208(5) 0.0252(3) Uani 1 1 d . . . . .
F13 F 0.94174(11) 0.34579(10) 0.44269(6) 0.0276(3) Uani 1 1 d . . . . .
F14 F 0.87687(11) 0.38309(10) 0.32696(6) 0.0263(3) Uani 1 1 d . . . . .
F15 F 0.76690(10) 0.54923(10) 0.29884(5) 0.0244(3) Uani 1 1 d . . . . .
F5 F 0.93966(10) 0.74137(10) 0.40770(6) 0.0240(3) Uani 1 1 d . . . . .
F10 F 0.53123(10) 0.55850(10) 0.38557(6) 0.0253(3) Uani 1 1 d . . . . .
F4 F 1.04162(10) 0.91235(11) 0.43159(6) 0.0272(3) Uani 1 1 d . . . . .
F1 F 0.61339(10) 0.92703(10) 0.40434(6) 0.0277(3) Uani 1 1 d . . . . .
F8 F 0.34117(11) 0.64693(12) 0.56043(6) 0.0324(3) Uani 1 1 d . . . . .
F9 F 0.36633(11) 0.52987(11) 0.45809(6) 0.0315(3) Uani 1 1 d . . . . .
F3 F 0.93692(12) 1.09518(11) 0.43758(6) 0.0332(3) Uani 1 1 d . . . . .
F2 F 0.72052(12) 1.09857(11) 0.42379(7) 0.0344(3) Uani 1 1 d . . . . .
O1 O 0.95759(12) 0.40739(13) 0.20327(7) 0.0253(3) Uani 1 1 d . . . . .
O3 O 0.78726(14) 0.22997(13) 0.05813(7) 0.0292(4) Uani 1 1 d . . . . .
O2 O 0.64037(14) 0.33710(15) 0.29791(7) 0.0344(4) Uani 1 1 d . . . . .
C15 C 0.64746(18) 0.79570(17) 0.20217(9) 0.0214(4) Uani 1 1 d . . . . .
H15 H 0.571761 0.795436 0.200454 0.026 Uiso 1 1 calc R . . . .
C10 C 0.69938(17) 0.76903(16) 0.25664(9) 0.0187(4) Uani 1 1 d . . . . .
C30 C 0.86273(16) 0.50139(17) 0.47443(9) 0.0196(4) Uani 1 1 d . . . . .
C32 C 0.85319(17) 0.45124(17) 0.37126(9) 0.0190(4) Uani 1 1 d . . . . .
C31 C 0.88678(16) 0.43133(16) 0.42978(10) 0.0193(4) Uani 1 1 d . . . . .
C20 C 0.93475(17) 0.91537(18) 0.42478(9) 0.0219(4) Uani 1 1 d . . . . .
C24 C 0.49685(17) 0.73843(18) 0.53556(9) 0.0212(4) Uani 1 1 d . . . . .
C21 C 0.87812(17) 0.82628(17) 0.41307(9) 0.0192(4) Uani 1 1 d . . . . .
C11 C 0.81037(17) 0.77118(18) 0.25813(10) 0.0227(5) Uani 1 1 d . . . . .
H11 H 0.847524 0.753548 0.294384 0.027 Uiso 1 1 calc R . . . .
C29 C 0.80635(16) 0.58824(17) 0.45918(9) 0.0182(4) Uani 1 1 d . . . . .
C33 C 0.79530(16) 0.53886(17) 0.35832(9) 0.0181(4) Uani 1 1 d . . . . .
C16 C 0.76793(16) 0.82166(17) 0.40550(9) 0.0185(4) Uani 1 1 d . . . . .
C28 C 0.76877(16) 0.61230(16) 0.40102(9) 0.0171(4) Uani 1 1 d . . . . .
C27 C 0.52197(17) 0.62392(17) 0.43299(9) 0.0200(4) Uani 1 1 d . . . . .
C23 C 0.58090(16) 0.75551(16) 0.49595(9) 0.0181(4) Uani 1 1 d . . . . .
C1 C 0.87847(17) 0.36662(16) 0.19632(9) 0.0184(4) Uani 1 1 d . . . . .
C14 C 0.7056(2) 0.82251(18) 0.15067(10) 0.0270(5) Uani 1 1 d . . . . .
H14 H 0.669183 0.839372 0.114047 0.032 Uiso 1 1 calc R . . . .
C17 C 0.72031(17) 0.91852(17) 0.40934(10) 0.0213(4) Uani 1 1 d . . . . .
C22 C 0.59712(16) 0.70122(16) 0.44208(9) 0.0175(4) Uani 1 1 d . . . . .
C25 C 0.42327(17) 0.66341(19) 0.52281(10) 0.0230(5) Uani 1 1 d . . . . .
C18 C 0.77369(19) 1.00890(18) 0.42049(10) 0.0251(5) Uani 1 1 d . . . . .
C19 C 0.88248(19) 1.00794(18) 0.42836(10) 0.0243(5) Uani 1 1 d . . . . .
C13 C 0.8147(2) 0.82482(19) 0.15226(10) 0.0300(5) Uani 1 1 d . . . . .
H13 H 0.854102 0.843536 0.117099 0.036 Uiso 1 1 calc R . . . .
C26 C 0.43645(17) 0.60510(18) 0.47116(10) 0.0225(4) Uani 1 1 d . . . . .
C12 C 0.8668(2) 0.7995(2) 0.20590(10) 0.0292(5) Uani 1 1 d . . . . .
H12 H 0.942528 0.801352 0.207220 0.035 Uiso 1 1 calc R . . . .
C8 C 0.76620(19) 0.55838(17) 0.13742(11) 0.0256(5) Uani 1 1 d . . . . .
H8A H 0.791865 0.578833 0.177805 0.038 Uiso 1 1 calc GR . . . .
H8B H 0.728050 0.615921 0.118591 0.038 Uiso 1 1 calc GR . . . .
H8C H 0.826989 0.539163 0.111891 0.038 Uiso 1 1 calc GR . . . .
C9 C 0.62322(18) 0.43386(18) 0.06877(10) 0.0240(5) Uani 1 1 d . . . . .
H9A H 0.681492 0.420869 0.040146 0.036 Uiso 1 1 calc GR . . . .
H9B H 0.585119 0.496355 0.056686 0.036 Uiso 1 1 calc GR . . . .
H9C H 0.573821 0.375541 0.068397 0.036 Uiso 1 1 calc GR . . . .
C7 C 0.56652(18) 0.50019(19) 0.18855(11) 0.0270(5) Uani 1 1 d . . . . .
H7A H 0.513124 0.446090 0.194198 0.040 Uiso 1 1 calc GR . . . .
H7B H 0.534238 0.558103 0.166774 0.040 Uiso 1 1 calc GR . . . .
H7C H 0.592327 0.523440 0.228372 0.040 Uiso 1 1 calc GR . . . .
C3 C 0.77631(17) 0.26075(17) 0.10626(10) 0.0208(4) Uani 1 1 d . . . . .
C2 C 0.68600(18) 0.32748(18) 0.25367(10) 0.0233(5) Uani 1 1 d . . . . .
B1 B 0.69721(18) 0.71729(19) 0.39352(10) 0.0177(5) Uani 1 1 d . . . . .
C6 C 0.9007(2) 0.0860(2) 0.17657(13) 0.0446(7) Uani 1 1 d . . . . .
H6A H 0.875383 0.070682 0.135321 0.067 Uiso 1 1 calc GR . . . .
H6B H 0.919094 0.021740 0.197366 0.067 Uiso 1 1 calc GR . . . .
H6C H 0.963973 0.129998 0.174339 0.067 Uiso 1 1 calc GR . . . .
C5 C 0.8523(3) 0.1480(2) 0.29419(13) 0.0623(11) Uani 1 1 d . . . . .
H5A H 0.917188 0.189883 0.295783 0.094 Uiso 1 1 calc GR . . . .
H5B H 0.869517 0.077050 0.305394 0.094 Uiso 1 1 calc GR . . . .
H5C H 0.799690 0.175619 0.322745 0.094 Uiso 1 1 calc GR . . . .
C4 C 0.6890(2) 0.0623(2) 0.22223(19) 0.0609(10) Uani 1 1 d . . . . .
H4A H 0.633011 0.090976 0.248213 0.091 Uiso 1 1 calc GR . . . .
H4B H 0.713960 -0.002861 0.239501 0.091 Uiso 1 1 calc GR . . . .
H4C H 0.660314 0.050256 0.181314 0.091 Uiso 1 1 calc GR . . . .
H H 0.644(2) 0.263(2) 0.1681(12) 0.043(8) Uiso 1 1 d . . . . .

loop_
_atom_site_aniso_label
_atom_site_aniso_U_11
_atom_site_aniso_U_22
_atom_site_aniso_U_33
_atom_site_aniso_U_23
_atom_site_aniso_U_13
_atom_site_aniso_U_12
Fe1 0.01753(14) 0.01800(15) 0.01401(14) -0.00143(11) 0.00109(11) -0.00234(12)
S1 0.0166(2) 0.0315(3) 0.0159(2) 0.0036(2) 0.00031(19) 0.0009(2)
P2 0.0181(3) 0.0196(3) 0.0175(3) -0.0028(2) -0.0013(2) 0.0005(2)
P1 0.0279(3) 0.0169(3) 0.0172(3) -0.0002(2) 0.0030(2) -0.0041(2)
F11 0.0266(7) 0.0297(7) 0.0142(6) -0.0058(5) -0.0012(5) 0.0079(5)
F7 0.0271(7) 0.0367(8) 0.0197(6) -0.0040(6) 0.0061(5) 0.0054(6)
F6 0.0234(6) 0.0253(7) 0.0200(6) -0.0040(5) 0.0023(5) -0.0028(5)
F12 0.0276(7) 0.0328(7) 0.0153(6) 0.0032(5) -0.0042(5) 0.0058(6)
F13 0.0295(7) 0.0234(7) 0.0299(7) 0.0012(6) -0.0014(6) 0.0087(6)
F14 0.0307(7) 0.0261(7) 0.0222(6) -0.0096(5) 0.0013(5) 0.0048(6)
F15 0.0325(7) 0.0283(7) 0.0125(6) -0.0030(5) -0.0012(5) 0.0032(6)
F5 0.0184(6) 0.0248(7) 0.0290(7) -0.0027(5) 0.0022(5) 0.0040(5)
F10 0.0273(7) 0.0266(7) 0.0222(6) -0.0044(5) 0.0020(5) -0.0038(6)
F4 0.0212(6) 0.0357(8) 0.0246(7) -0.0006(6) -0.0007(5) -0.0055(6)
F1 0.0199(6) 0.0281(7) 0.0351(7) 0.0047(6) 0.0027(5) 0.0069(5)
F8 0.0231(7) 0.0482(9) 0.0261(7) 0.0048(6) 0.0110(6) -0.0045(6)
F9 0.0274(7) 0.0346(8) 0.0325(8) 0.0010(6) 0.0034(6) -0.0117(6)
F3 0.0440(9) 0.0260(7) 0.0296(7) -0.0018(6) 0.0022(6) -0.0109(6)
F2 0.0406(8) 0.0209(7) 0.0417(8) 0.0032(6) 0.0090(7) 0.0064(6)
O1 0.0212(8) 0.0343(9) 0.0206(8) 0.0035(7) -0.0034(6) -0.0060(7)
O3 0.0385(10) 0.0308(9) 0.0183(8) -0.0059(7) -0.0007(7) 0.0036(8)
O2 0.0328(9) 0.0469(11) 0.0235(9) -0.0029(8) 0.0101(7) 0.0006(8)
C15 0.0262(11) 0.0209(11) 0.0171(10) -0.0008(8) -0.0038(8) -0.0005(9)
C10 0.0238(11) 0.0158(10) 0.0165(9) -0.0012(8) 0.0007(8) -0.0004(8)
C30 0.0175(10) 0.0270(11) 0.0143(9) 0.0019(8) -0.0011(8) 0.0001(8)
C32 0.0195(10) 0.0199(10) 0.0177(10) -0.0048(8) 0.0039(8) -0.0019(8)
C31 0.0151(10) 0.0192(10) 0.0236(10) 0.0024(8) 0.0012(8) 0.0023(8)
C20 0.0189(10) 0.0317(12) 0.0151(10) 0.0003(9) 0.0022(8) -0.0031(9)
C24 0.0225(11) 0.0269(11) 0.0142(9) 0.0016(8) 0.0022(8) 0.0059(9)
C21 0.0225(10) 0.0217(11) 0.0133(9) -0.0013(8) 0.0033(8) 0.0036(8)
C11 0.0219(11) 0.0292(12) 0.0171(10) -0.0008(9) 0.0000(8) -0.0048(9)
C29 0.0156(9) 0.0242(11) 0.0147(9) -0.0049(8) 0.0018(8) 0.0012(8)
C33 0.0176(10) 0.0244(11) 0.0124(9) 0.0002(8) 0.0004(8) -0.0016(8)
C16 0.0185(10) 0.0252(11) 0.0117(9) 0.0012(8) 0.0018(8) 0.0028(8)
C28 0.0142(9) 0.0230(11) 0.0142(9) 0.0006(8) 0.0018(7) 0.0000(8)
C27 0.0205(10) 0.0230(11) 0.0166(10) 0.0007(8) 0.0000(8) 0.0026(8)
C23 0.0171(10) 0.0187(10) 0.0185(10) 0.0013(8) -0.0009(8) 0.0033(8)
C1 0.0211(11) 0.0210(11) 0.0131(9) 0.0014(8) 0.0002(8) 0.0019(8)
C14 0.0407(14) 0.0217(11) 0.0185(10) -0.0002(9) -0.0029(10) -0.0054(10)
C17 0.0195(10) 0.0249(11) 0.0194(10) 0.0029(8) 0.0028(8) 0.0035(9)
C22 0.0155(9) 0.0206(10) 0.0163(9) 0.0026(8) -0.0005(8) 0.0031(8)
C25 0.0158(10) 0.0337(13) 0.0194(10) 0.0088(9) 0.0042(8) 0.0003(9)
C18 0.0302(12) 0.0216(11) 0.0235(11) 0.0038(9) 0.0089(9) 0.0043(9)
C19 0.0328(12) 0.0240(11) 0.0162(10) -0.0016(9) 0.0056(9) -0.0081(10)
C13 0.0447(15) 0.0279(13) 0.0173(10) -0.0012(9) 0.0068(10) -0.0159(11)
C26 0.0190(10) 0.0245(11) 0.0238(11) 0.0056(9) -0.0004(9) -0.0032(9)
C12 0.0281(12) 0.0363(14) 0.0233(11) -0.0056(10) 0.0023(9) -0.0113(10)
C8 0.0274(12) 0.0192(11) 0.0302(12) -0.0007(9) -0.0039(10) -0.0001(9)
C9 0.0256(11) 0.0269(12) 0.0193(10) -0.0012(9) -0.0048(9) -0.0002(9)
C7 0.0229(11) 0.0322(13) 0.0257(11) -0.0043(10) 0.0000(9) 0.0063(10)
C3 0.0226(11) 0.0181(10) 0.0219(11) 0.0008(8) -0.0011(8) -0.0011(8)
C2 0.0214(11) 0.0257(12) 0.0227(11) -0.0013(9) -0.0002(9) -0.0018(9)
B1 0.0163(11) 0.0233(12) 0.0136(10) 0.0003(9) 0.0006(8) 0.0026(9)
C6 0.0524(17) 0.0394(16) 0.0421(16) 0.0175(13) 0.0185(14) 0.0213(14)
C5 0.134(3) 0.0236(14) 0.0294(15) 0.0033(12) -0.0250(18) 0.0057(18)
C4 0.0354(16) 0.0220(14) 0.125(3) 0.0046(17) 0.0098(18) -0.0091(12)

loop_
_atom_type_symbol
_atom_type_description
_atom_type_scat_dispersion_real
_atom_type_scat_dispersion_imag
_atom_type_scat_source
C C 0.0033 0.0016 'International Tables Vol C Tables 4.2.6.8 and 6.1.1.4'
H H 0.0000 0.0000 'International Tables Vol C Tables 4.2.6.8 and 6.1.1.4'
B B 0.0013 0.0007 'International Tables Vol C Tables 4.2.6.8 and 6.1.1.4'
F F 0.0171 0.0103 'International Tables Vol C Tables 4.2.6.8 and 6.1.1.4'
Fe Fe 0.3463 0.8444 'International Tables Vol C Tables 4.2.6.8 and 6.1.1.4'
O O 0.0106 0.0060 'International Tables Vol C Tables 4.2.6.8 and 6.1.1.4'
P P 0.1023 0.0942 'International Tables Vol C Tables 4.2.6.8 and 6.1.1.4'
S S 0.1246 0.1234 'International Tables Vol C Tables 4.2.6.8 and 6.1.1.4'

loop_
_geom_angle_atom_site_label_1
_geom_angle_atom_site_label_2
_geom_angle_atom_site_label_3
_geom_angle
_geom_angle_site_symmetry_1
_geom_angle_site_symmetry_3
_geom_angle_publ_flag
P1 Fe1 P2 170.66(3) . . ?
C1 Fe1 P2 93.37(7) . . ?
C1 Fe1 P1 95.92(7) . . ?
C3 Fe1 P2 90.36(7) . . ?
C3 Fe1 P1 89.19(7) . . ?
C3 Fe1 C1 98.33(9) . . ?
C2 Fe1 P2 90.02(8) . . ?
C2 Fe1 P1 87.39(8) . . ?
C2 Fe1 C1 100.57(10) . . ?
C2 Fe1 C3 161.03(10) . . ?
C10 S1 B1 111.67(10) . . ?
C8 P2 Fe1 115.54(8) . . ?
C8 P2 C9 103.84(11) . . ?
C8 P2 C7 103.94(11) . . ?
C9 P2 Fe1 113.04(8) . . ?
C9 P2 C7 104.23(11) . . ?
C7 P2 Fe1 114.91(8) . . ?
C6 P1 Fe1 115.70(9) . . ?
C6 P1 C5 101.07(17) . . ?
C6 P1 C4 105.92(16) . . ?
C5 P1 Fe1 116.13(10) . . ?
C4 P1 Fe1 113.39(11) . . ?
C4 P1 C5 103.03(19) . . ?
C14 C15 C10 120.8(2) . . ?
C15 C10 S1 116.05(16) . . ?
C11 C10 S1 125.50(16) . . ?
C11 C10 C15 118.44(19) . . ?
F12 C30 C31 120.03(19) . . ?
F12 C30 C29 120.90(19) . . ?
C31 C30 C29 119.07(19) . . ?
F14 C32 C31 118.81(19) . . ?
F14 C32 C33 120.70(18) . . ?
C31 C32 C33 120.48(19) . . ?
F13 C31 C30 120.96(19) . . ?
F13 C31 C32 120.70(19) . . ?
C30 C31 C32 118.34(19) . . ?
F4 C20 C21 120.4(2) . . ?
F4 C20 C19 119.5(2) . . ?
C19 C20 C21 120.1(2) . . ?
F7 C24 C23 120.0(2) . . ?
F7 C24 C25 120.16(19) . . ?
C25 C24 C23 119.9(2) . . ?
F5 C21 C20 114.10(18) . . ?
F5 C21 C16 121.34(19) . . ?
C20 C21 C16 124.5(2) . . ?
C10 C11 C12 119.6(2) . . ?
F11 C29 C30 115.56(18) . . ?
F11 C29 C28 118.98(19) . . ?
C30 C29 C28 125.44(19) . . ?
F15 C33 C32 114.58(18) . . ?
F15 C33 C28 121.40(19) . . ?
C28 C33 C32 124.02(19) . . ?
C21 C16 C17 112.2(2) . . ?
C21 C16 B1 126.13(19) . . ?
C17 C16 B1 121.67(18) . . ?
C29 C28 B1 117.48(18) . . ?
C33 C28 C29 112.64(19) . . ?
C33 C28 B1 129.82(18) . . ?
F10 C27 C22 120.45(18) . . ?
F10 C27 C26 115.05(19) . . ?
C26 C27 C22 124.5(2) . . ?
F6 C23 C24 114.66(18) . . ?
F6 C23 C22 120.98(18) . . ?
C24 C23 C22 124.4(2) . . ?
O1 C1 Fe1 177.24(19) . . ?
C13 C14 C15 120.7(2) . . ?
F1 C17 C16 119.6(2) . . ?
F1 C17 C18 115.29(19) . . ?
C18 C17 C16 125.1(2) . . ?
C27 C22 C23 112.84(18) . . ?
C27 C22 B1 120.70(18) . . ?
C23 C22 B1 126.37(19) . . ?
F8 C25 C24 120.4(2) . . ?
F8 C25 C26 121.0(2) . . ?
C24 C25 C26 118.64(19) . . ?
F2 C18 C17 120.7(2) . . ?
F2 C18 C19 119.5(2) . . ?
C19 C18 C17 119.8(2) . . ?
F3 C19 C20 120.6(2) . . ?
F3 C19 C18 121.1(2) . . ?
C20 C19 C18 118.3(2) . . ?
C14 C13 C12 119.1(2) . . ?
F9 C26 C27 120.4(2) . . ?
F9 C26 C25 119.85(19) . . ?
C25 C26 C27 119.8(2) . . ?
C13 C12 C11 121.4(2) . . ?
O3 C3 Fe1 176.5(2) . . ?
O2 C2 Fe1 175.9(2) . . ?
C16 B1 S1 109.11(14) . . ?
C16 B1 C22 114.16(17) . . ?
C28 B1 S1 116.93(15) . . ?
C28 B1 C16 112.17(17) . . ?
C28 B1 C22 104.12(16) . . ?
C22 B1 S1 99.81(13) . . ?

loop_
_geom_bond_atom_site_label_1
_geom_bond_atom_site_label_2
_geom_bond_distance
_geom_bond_site_symmetry_2
_geom_bond_publ_flag
Fe1 P2 2.2509(6) . ?
Fe1 P1 2.2444(7) . ?
Fe1 C1 1.810(2) . ?
Fe1 C3 1.796(2) . ?
Fe1 C2 1.795(2) . ?
S1 C10 1.759(2) . ?
S1 B1 1.963(2) . ?
P2 C8 1.805(2) . ?
P2 C9 1.812(2) . ?
P2 C7 1.813(2) . ?
P1 C6 1.790(3) . ?
P1 C5 1.806(3) . ?
P1 C4 1.790(3) . ?
F11 C29 1.356(2) . ?
F7 C24 1.346(2) . ?
F6 C23 1.351(2) . ?
F12 C30 1.346(2) . ?
F13 C31 1.340(2) . ?
F14 C32 1.351(2) . ?
F15 C33 1.360(2) . ?
F5 C21 1.354(2) . ?
F10 C27 1.351(2) . ?
F4 C20 1.349(2) . ?
F1 C17 1.350(2) . ?
F8 C25 1.339(2) . ?
F9 C26 1.347(3) . ?
F3 C19 1.340(3) . ?
F2 C18 1.347(3) . ?
O1 C1 1.135(3) . ?
O3 C3 1.139(3) . ?
O2 C2 1.136(3) . ?
C15 C10 1.405(3) . ?
C15 C14 1.392(3) . ?
C10 C11 1.393(3) . ?
C30 C31 1.374(3) . ?
C30 C29 1.375(3) . ?
C32 C31 1.376(3) . ?
C32 C33 1.382(3) . ?
C20 C21 1.384(3) . ?
C20 C19 1.374(3) . ?
C24 C23 1.386(3) . ?
C24 C25 1.372(3) . ?
C21 C16 1.393(3) . ?
C11 C12 1.399(3) . ?
C29 C28 1.396(3) . ?
C33 C28 1.381(3) . ?
C16 C17 1.398(3) . ?
C16 B1 1.644(3) . ?
C28 B1 1.643(3) . ?
C27 C22 1.393(3) . ?
C27 C26 1.385(3) . ?
C23 C22 1.394(3) . ?
C14 C13 1.369(4) . ?
C17 C18 1.376(3) . ?
C22 B1 1.663(3) . ?
C25 C26 1.375(3) . ?
C18 C19 1.375(3) . ?
C13 C12 1.386(3) . ?
